data_1515954
loop_
_publ_author_name
'Hoijemberg, Pablo Ariel'
'Karlen, Steven D.'
'Sanram\'e, Carlos Norberto'
'Aramend\'ia, Pedro Francisco'
'Garc\'ia-Garibay, Miguel Angel'

_publ_section_title
;
 Photolysis of an asymmetrically substituted diazene in solution and in
 the crystalline state.
;
_journal_issue 7
_journal_name_full
'Photochemical &amp; photobiological sciences : Official journal of the European Photochemistry Association and the European Society for Photobiology'
_journal_page_first 961
_journal_page_last 969
_journal_paper_doi 10.1039/b902272d
_journal_volume 8
_journal_year 2009
_chemical_formula_sum 'C19 H24 N2'
_chemical_formula_weight 280.40
_chemical_name_systematic
;
?
;
_space_group_IT_number 19
_symmetry_cell_setting orthorhombic
_symmetry_space_group_name_Hall 'P 2ac 2ab'
_symmetry_space_group_name_H-M 'P 21 21 21'
_atom_sites_solution_hydrogens geom
_atom_sites_solution_primary direct
_atom_sites_solution_secondary difmap
_audit_creation_method SHELXL-97
_cell_angle_alpha 90.00
_cell_angle_beta 90.00
_cell_angle_gamma 90.00
_cell_formula_units_Z 4
_cell_length_a 5.9800(7)
_cell_length_b 8.0417(10)
_cell_length_c 33.922(4)
_cell_measurement_reflns_used 14683
_cell_measurement_temperature 120(2)
_cell_measurement_theta_max 23.303
_cell_measurement_theta_min 2.603
_cell_volume 1631.3(3)
_computing_cell_refinement 'Bruker SMART'
_computing_data_collection 'Bruker SMART'
_computing_data_reduction 'Bruker SAINT'
_computing_molecular_graphics 'Bruker SHELXTL'
_computing_publication_material 'Bruker SHELXTL'
_computing_structure_refinement 'SHELXL-97 (Sheldrick, 1997)'
_computing_structure_solution 'SHELXS-97 (Sheldrick, 1990)'
_diffrn_ambient_temperature 120(2)
_diffrn_measured_fraction_theta_full 0.983
_diffrn_measured_fraction_theta_max 0.983
_diffrn_measurement_device_type 'CCD area detector'
_diffrn_measurement_method 'phi and omega scans'
_diffrn_radiation_monochromator graphite
_diffrn_radiation_source 'fine-focus sealed tube'
_diffrn_radiation_type MoK\a
_diffrn_radiation_wavelength 0.71073
_diffrn_reflns_av_R_equivalents 0.0705
_diffrn_reflns_av_sigmaI/netI 0.0876
_diffrn_reflns_limit_h_max 7
_diffrn_reflns_limit_h_min -7
_diffrn_reflns_limit_k_max 10
_diffrn_reflns_limit_k_min -10
_diffrn_reflns_limit_l_max 44
_diffrn_reflns_limit_l_min -42
_diffrn_reflns_number 14614
_diffrn_reflns_theta_full 28.29
_diffrn_reflns_theta_max 28.29
_diffrn_reflns_theta_min 2.40
_exptl_absorpt_coefficient_mu 0.067
_exptl_absorpt_correction_T_max 0.9999
_exptl_absorpt_correction_T_min 0.9737
_exptl_absorpt_correction_type multi-scan
_exptl_absorpt_process_details 'Sadabs (Bruker)'
_exptl_crystal_colour colorless
_exptl_crystal_density_diffrn 1.142
_exptl_crystal_density_method 'not measured'
_exptl_crystal_description Prism
_exptl_crystal_F_000 608
_exptl_crystal_size_max 0.40
_exptl_crystal_size_mid 0.40
_exptl_crystal_size_min 0.10
_refine_diff_density_max 0.255
_refine_diff_density_min -0.225
_refine_diff_density_rms 0.046
_refine_ls_abs_structure_details 'Flack H D (1983), Acta Cryst. A39, 876-881'
_refine_ls_abs_structure_Flack -1(3)
_refine_ls_extinction_method none
_refine_ls_goodness_of_fit_ref 1.004
_refine_ls_hydrogen_treatment constr
_refine_ls_matrix_type full
_refine_ls_number_parameters 195
_refine_ls_number_reflns 3902
_refine_ls_number_restraints 0
_refine_ls_restrained_S_all 1.004
_refine_ls_R_factor_all 0.1086
_refine_ls_R_factor_gt 0.0509
_refine_ls_shift/su_max 0.000
_refine_ls_shift/su_mean 0.000
_refine_ls_structure_factor_coef Fsqd
_refine_ls_weighting_details 'calc w=1/[\s^2^(Fo^2^)+(0.0477P)^2^+0.0000P] where P=(Fo^2^+2Fc^2^)/3'
_refine_ls_weighting_scheme calc
_refine_ls_wR_factor_gt 0.0913
_refine_ls_wR_factor_ref 0.1093
_reflns_number_gt 2466
_reflns_number_total 3902
_reflns_threshold_expression >2sigma(I)
_cod_data_source_file b902272d.txt
_cod_data_source_block gg1904sm
_cod_depositor_comments
;
The following automatic conversions were performed:

'_symmetry_cell_setting' value 'Orthorhombic' changed to
'orthorhombic' according to
/usr/data/users/saulius/automatic-downloads/retrospective/RSC/lib/dictionaries/cif_core.dic
dictionary named 'cif_core.dic' version 2.4.2 from
2011-04-26.

'_exptl_absorpt_correction_type' value 'Multi-Scan'
changed to 'multi-scan' according to
/usr/data/users/saulius/automatic-downloads/retrospective/RSC/lib/dictionaries/cif_core.dic
dictionary named 'cif_core.dic' version 2.4.2 from 2011-04-26.

Automatic conversion script
Id: cif_fix_values 2281 2013-09-26 08:29:07Z andrius 
;
_cod_original_sg_symbol_H-M P2(1)2(1)2(1)
_cod_database_code 1515954

loop_
_symmetry_equiv_pos_as_xyz
'x, y, z'
'-x+1/2, -y, z+1/2'
'-x, y+1/2, -z+1/2'
'x+1/2, -y+1/2, -z'

loop_
_atom_site_label
_atom_site_type_symbol
_atom_site_fract_x
_atom_site_fract_y
_atom_site_fract_z
_atom_site_U_iso_or_equiv
_atom_site_adp_type
_atom_site_occupancy
_atom_site_symmetry_multiplicity
_atom_site_calc_flag
_atom_site_refinement_flags
N1 N 0.4958(3) 0.87729(19) 0.09129(4) 0.0219(4) Uani 1 1 d .
N2 N 0.5939(3) 0.8528(2) 0.05984(5) 0.0249(4) Uani 1 1 d .
C1 C 1.0079(3) 0.8297(3) 0.28087(6) 0.0274(5) Uani 1 1 d .
H1 H 1.0901 0.8787 0.2599 0.033 Uiso 1 1 calc R
C2 C 1.0950(4) 0.8340(3) 0.31876(6) 0.0322(5) Uani 1 1 d .
H2 H 1.2341 0.8873 0.3235 0.039 Uiso 1 1 calc R
C3 C 0.9810(4) 0.7614(3) 0.34959(6) 0.0307(5) Uani 1 1 d .
H3 H 1.0408 0.7645 0.3755 0.037 Uiso 1 1 calc R
C4 C 0.7799(4) 0.6845(3) 0.34243(6) 0.0295(5) Uani 1 1 d .
H4 H 0.7012 0.6327 0.3634 0.035 Uiso 1 1 calc R
C5 C 0.6919(4) 0.6821(3) 0.30480(5) 0.0263(5) Uani 1 1 d .
H5 H 0.5519 0.6294 0.3004 0.032 Uiso 1 1 calc R
C6 C 0.8035(3) 0.7553(2) 0.27294(5) 0.0206(4) Uani 1 1 d .
C7 C 0.7055(3) 0.7530(2) 0.23271(5) 0.0193(4) Uani 1 1 d .
C8 C 0.7847(3) 0.8550(3) 0.20257(5) 0.0228(5) Uani 1 1 d .
H8 H 0.9034 0.9302 0.2079 0.027 Uiso 1 1 calc R
C9 C 0.6948(3) 0.8494(2) 0.16500(5) 0.0236(5) Uani 1 1 d .
H9 H 0.7530 0.9212 0.1453 0.028 Uiso 1 1 calc R
C10 C 0.5224(3) 0.7420(2) 0.15541(5) 0.0198(4) Uani 1 1 d .
C11 C 0.4397(4) 0.6427(3) 0.18552(6) 0.0285(5) Uani 1 1 d .
H11 H 0.3188 0.5695 0.1802 0.034 Uiso 1 1 calc R
C12 C 0.5287(4) 0.6473(3) 0.22304(5) 0.0286(5) Uani 1 1 d .
H12 H 0.4680 0.5767 0.2428 0.034 Uiso 1 1 calc R
C13 C 0.4350(3) 0.7223(2) 0.11334(5) 0.0209(5) Uani 1 1 d .
C14 C 0.5301(4) 0.5636(2) 0.09543(5) 0.0255(5) Uani 1 1 d .
H14A H 0.4783 0.5528 0.0681 0.038 Uiso 1 1 calc R
H14B H 0.4793 0.4675 0.1108 0.038 Uiso 1 1 calc R
H14C H 0.6938 0.5685 0.0959 0.038 Uiso 1 1 calc R
C15 C 0.1798(3) 0.7211(3) 0.11224(6) 0.0304(5) Uani 1 1 d .
H15A H 0.1225 0.8234 0.1243 0.046 Uiso 1 1 calc R
H15B H 0.1239 0.6247 0.1269 0.046 Uiso 1 1 calc R
H15C H 0.1290 0.7144 0.0848 0.046 Uiso 1 1 calc R
C16 C 0.6510(3) 1.0071(2) 0.03731(6) 0.0230(5) Uani 1 1 d .
C17 C 0.5592(4) 1.1652(2) 0.05560(6) 0.0296(5) Uani 1 1 d .
H17A H 0.3955 1.1604 0.0559 0.044 Uiso 1 1 calc R
H17B H 0.6077 1.2613 0.0400 0.044 Uiso 1 1 calc R
H17C H 0.6152 1.1760 0.0826 0.044 Uiso 1 1 calc R
C18 C 0.9047(4) 1.0115(3) 0.03615(7) 0.0399(6) Uani 1 1 d .
H18A H 0.9541 1.1079 0.0208 0.060 Uiso 1 1 calc R
H18B H 0.9607 0.9094 0.0238 0.060 Uiso 1 1 calc R
H18C H 0.9631 1.0199 0.0631 0.060 Uiso 1 1 calc R
C19 C 0.5569(4) 0.9793(3) -0.00371(6) 0.0385(6) Uani 1 1 d .
H19A H 0.3934 0.9730 -0.0023 0.058 Uiso 1 1 calc R
H19B H 0.6160 0.8751 -0.0145 0.058 Uiso 1 1 calc R
H19C H 0.6005 1.0719 -0.0209 0.058 Uiso 1 1 calc R

loop_
_atom_site_aniso_label
_atom_site_aniso_U_11
_atom_site_aniso_U_22
_atom_site_aniso_U_33
_atom_site_aniso_U_23
_atom_site_aniso_U_13
_atom_site_aniso_U_12
N1 0.0272(11) 0.0203(9) 0.0182(9) 0.0014(7) 0.0004(8) 0.0019(8)
N2 0.0332(11) 0.0184(9) 0.0230(9) 0.0014(8) 0.0067(8) 0.0010(9)
C1 0.0266(12) 0.0304(12) 0.0253(11) 0.0025(10) 0.0004(10) -0.0054(10)
C2 0.0290(13) 0.0377(14) 0.0299(12) -0.0020(11) -0.0053(10) -0.0026(11)
C3 0.0356(14) 0.0310(13) 0.0254(11) -0.0015(10) -0.0073(10) 0.0075(12)
C4 0.0372(14) 0.0291(13) 0.0223(11) 0.0034(9) 0.0029(10) 0.0013(11)
C5 0.0284(12) 0.0274(12) 0.0232(11) 0.0013(9) 0.0002(10) -0.0007(10)
C6 0.0242(11) 0.0162(10) 0.0215(11) 0.0001(8) 0.0016(9) 0.0027(10)
C7 0.0215(10) 0.0167(10) 0.0196(10) 0.0006(8) 0.0028(9) 0.0016(10)
C8 0.0223(11) 0.0228(11) 0.0231(11) 0.0002(9) 0.0007(9) -0.0061(10)
C9 0.0258(12) 0.0240(11) 0.0210(11) 0.0046(9) 0.0047(9) -0.0038(11)
C10 0.0223(11) 0.0178(10) 0.0193(10) -0.0026(8) 0.0013(9) 0.0022(10)
C11 0.0308(13) 0.0267(12) 0.0279(12) 0.0037(10) -0.0026(10) -0.0122(11)
C12 0.0360(13) 0.0301(12) 0.0197(11) 0.0073(9) 0.0012(10) -0.0116(11)
C13 0.0268(12) 0.0180(11) 0.0178(10) 0.0007(8) 0.0010(9) -0.0005(9)
C14 0.0366(14) 0.0185(10) 0.0213(11) -0.0020(9) 0.0022(11) -0.0002(10)
C15 0.0290(13) 0.0344(13) 0.0277(12) 0.0045(10) -0.0002(10) -0.0003(11)
C16 0.0327(13) 0.0153(11) 0.0212(11) 0.0026(9) 0.0056(9) 0.0019(10)
C17 0.0435(14) 0.0173(11) 0.0282(12) 0.0023(9) 0.0027(10) 0.0027(11)
C18 0.0368(14) 0.0337(14) 0.0491(15) 0.0196(12) 0.0143(12) 0.0050(12)
C19 0.0607(17) 0.0332(14) 0.0217(12) 0.0035(10) 0.0048(12) -0.0059(13)

loop_
_atom_type_symbol
_atom_type_description
_atom_type_scat_dispersion_real
_atom_type_scat_dispersion_imag
_atom_type_scat_source
C C 0.0033 0.0016 'International Tables Vol C Tables 4.2.6.8 and 6.1.1.4'
H H 0.0000 0.0000 'International Tables Vol C Tables 4.2.6.8 and 6.1.1.4'
N N 0.0061 0.0033 'International Tables Vol C Tables 4.2.6.8 and 6.1.1.4'

loop_
_geom_angle_atom_site_label_1
_geom_angle_atom_site_label_2
_geom_angle_atom_site_label_3
_geom_angle
N2 N1 C13 114.48(15)
N1 N2 C16 114.67(16)
C2 C1 C6 121.41(19)
C3 C2 C1 120.5(2)
C4 C3 C2 119.29(19)
C3 C4 C5 120.2(2)
C4 C5 C6 121.8(2)
C1 C6 C5 116.84(17)
C1 C6 C7 122.09(17)
C5 C6 C7 121.07(17)
C8 C7 C12 116.31(17)
C8 C7 C6 122.18(17)
C12 C7 C6 121.51(17)
C9 C8 C7 121.63(19)
C10 C9 C8 121.75(18)
C9 C10 C11 116.85(17)
C9 C10 C13 122.63(17)
C11 C10 C13 120.38(18)
C12 C11 C10 121.74(19)
C11 C12 C7 121.68(18)
N1 C13 C14 114.01(15)
N1 C13 C15 103.64(16)
C14 C13 C15 110.96(18)
N1 C13 C10 107.29(16)
C14 C13 C10 109.37(15)
C15 C13 C10 111.45(16)
N2 C16 C17 113.80(15)
N2 C16 C19 105.14(16)
C17 C16 C19 111.35(17)
N2 C16 C18 105.10(17)
C17 C16 C18 110.7(2)
C19 C16 C18 110.50(19)

loop_
_geom_bond_atom_site_label_1
_geom_bond_atom_site_label_2
_geom_bond_distance
N1 N2 1.2335(19)
N1 C13 1.498(2)
N2 C16 1.497(2)
C1 C2 1.387(3)
C1 C6 1.387(3)
C2 C3 1.378(3)
C3 C4 1.374(3)
C4 C5 1.381(3)
C5 C6 1.400(3)
C6 C7 1.485(2)
C7 C8 1.394(2)
C7 C12 1.396(3)
C8 C9 1.384(2)
C9 C10 1.384(3)
C10 C11 1.388(3)
C10 C13 1.528(3)
C11 C12 1.380(3)
C13 C14 1.524(2)
C13 C15 1.527(3)
C16 C17 1.517(3)
C16 C19 1.518(3)
C16 C18 1.518(3)

loop_
_geom_torsion_atom_site_label_1
_geom_torsion_atom_site_label_2
_geom_torsion_atom_site_label_3
_geom_torsion_atom_site_label_4
_geom_torsion
C13 N1 N2 C16 178.86(16)
C6 C1 C2 C3 1.1(3)
C1 C2 C3 C4 0.0(3)
C2 C3 C4 C5 -0.9(3)
C3 C4 C5 C6 0.7(3)
C2 C1 C6 C5 -1.3(3)
C2 C1 C6 C7 178.58(19)
C4 C5 C6 C1 0.4(3)
C4 C5 C6 C7 -179.44(19)
C1 C6 C7 C8 -14.6(3)
C5 C6 C7 C8 165.21(19)
C1 C6 C7 C12 165.1(2)
C5 C6 C7 C12 -15.1(3)
C12 C7 C8 C9 -1.0(3)
C6 C7 C8 C9 178.75(18)
C7 C8 C9 C10 -0.2(3)
C8 C9 C10 C11 1.5(3)
C8 C9 C10 C13 -174.27(19)
C9 C10 C11 C12 -1.6(3)
C13 C10 C11 C12 174.27(19)
C10 C11 C12 C7 0.4(3)
C8 C7 C12 C11 0.9(3)
C6 C7 C12 C11 -178.84(19)
N2 N1 C13 C14 7.0(2)
N2 N1 C13 C15 -113.70(18)
N2 N1 C13 C10 128.29(18)
C9 C10 C13 N1 -22.5(2)
C11 C10 C13 N1 161.81(18)
C9 C10 C13 C14 101.6(2)
C11 C10 C13 C14 -74.0(2)
C9 C10 C13 C15 -135.3(2)
C11 C10 C13 C15 49.0(3)
N1 N2 C16 C17 -5.2(2)
N1 N2 C16 C19 -127.27(19)
N1 N2 C16 C18 116.07(19)
